data_4350273
loop_
_publ_author_name
'Bhosekar, Gaurav'
'Jess, Inke'
'N\"ather, Christian'

_publ_section_title
;
 On the preparation of coordination polymers by controlled thermal
 decomposition: synthesis, crystal structures, and thermal properties of
 zinc halide pyrazine coordination compounds.
;
_journal_issue 16
_journal_name_full 'Inorganic chemistry'
_journal_page_first 6508
_journal_page_last 6515
_journal_paper_doi 10.1021/ic060298f
_journal_volume 45
_journal_year 2006
_chemical_formula_sum 'C8 H8 Br2 N2 Zn'
_chemical_formula_weight 357.35
_space_group_IT_number 139
_space_group_name_Hall '-I 4 2'
_space_group_name_H-M_alt 'I 4/m m m'
_atom_sites_solution_hydrogens geom
_atom_sites_solution_primary direct
_atom_sites_solution_secondary difmap
_audit_creation_method SHELXL-97
_cell_angle_alpha 90.00
_cell_angle_beta 90.00
_cell_angle_gamma 90.00
_cell_formula_units_Z 2
_cell_length_a 7.1969(8)
_cell_length_b 7.1969(8)
_cell_length_c 11.1356(15)
_cell_measurement_temperature 170(2)
_cell_volume 576.77(12)
_computing_structure_refinement 'SHELXL-97 (Sheldrick, 1997)'
_computing_structure_solution 'SHELXS-97 (Sheldrick, 1990)'
_diffrn_ambient_temperature 170(2)
_diffrn_measured_fraction_theta_full 0.983
_diffrn_measured_fraction_theta_max 0.983
_diffrn_radiation_monochromator graphite
_diffrn_radiation_source 'fine-focus sealed tube'
_diffrn_radiation_type MoK\a
_diffrn_radiation_wavelength 0.71073
_diffrn_reflns_av_R_equivalents 0.0279
_diffrn_reflns_av_sigmaI/netI 0.0187
_diffrn_reflns_limit_h_max 9
_diffrn_reflns_limit_h_min -4
_diffrn_reflns_limit_k_max 9
_diffrn_reflns_limit_k_min -9
_diffrn_reflns_limit_l_max 14
_diffrn_reflns_limit_l_min -14
_diffrn_reflns_number 1231
_diffrn_reflns_theta_full 27.91
_diffrn_reflns_theta_max 27.91
_diffrn_reflns_theta_min 3.37
_exptl_absorpt_coefficient_mu 9.014
_exptl_crystal_density_diffrn 2.058
_exptl_crystal_density_method 'not measured'
_exptl_crystal_F_000 340
_refine_diff_density_max 0.809
_refine_diff_density_min -0.712
_refine_diff_density_rms 0.136
_refine_ls_extinction_coef 0.019(3)
_refine_ls_extinction_expression Fc^*^=kFc[1+0.001xFc^2^\l^3^/sin(2\q)]^-1/4^
_refine_ls_extinction_method SHELXL
_refine_ls_goodness_of_fit_ref 1.188
_refine_ls_hydrogen_treatment mixed
_refine_ls_matrix_type full
_refine_ls_number_parameters 20
_refine_ls_number_reflns 229
_refine_ls_number_restraints 0
_refine_ls_restrained_S_all 1.188
_refine_ls_R_factor_all 0.0231
_refine_ls_R_factor_gt 0.0228
_refine_ls_shift/su_max 0.000
_refine_ls_shift/su_mean 0.000
_refine_ls_structure_factor_coef Fsqd
_refine_ls_weighting_details 'calc w=1/[\s^2^(Fo^2^)+(0.0358P)^2^+0.7191P] where P=(Fo^2^+2Fc^2^)/3'
_refine_ls_weighting_scheme calc
_refine_ls_wR_factor_gt 0.0552
_refine_ls_wR_factor_ref 0.0554
_reflns_number_gt 226
_reflns_number_total 229
_reflns_threshold_expression >2sigma(I)
_cod_data_source_file ic060298fsi20060221_012628.cif
_cod_data_source_block compound_III
_cod_database_code 4350273

loop_
_symmetry_equiv_pos_as_xyz
'x, y, z'
'-x, -y, z'
'-y, x, z'
'y, -x, z'
'-x, y, -z'
'x, -y, -z'
'y, x, -z'
'-y, -x, -z'
'x+1/2, y+1/2, z+1/2'
'-x+1/2, -y+1/2, z+1/2'
'-y+1/2, x+1/2, z+1/2'
'y+1/2, -x+1/2, z+1/2'
'-x+1/2, y+1/2, -z+1/2'
'x+1/2, -y+1/2, -z+1/2'
'y+1/2, x+1/2, -z+1/2'
'-y+1/2, -x+1/2, -z+1/2'
'-x, -y, -z'
'x, y, -z'
'y, -x, -z'
'-y, x, -z'
'x, -y, z'
'-x, y, z'
'-y, -x, z'
'y, x, z'
'-x+1/2, -y+1/2, -z+1/2'
'x+1/2, y+1/2, -z+1/2'
'y+1/2, -x+1/2, -z+1/2'
'-y+1/2, x+1/2, -z+1/2'
'x+1/2, -y+1/2, z+1/2'
'-x+1/2, y+1/2, z+1/2'
'-y+1/2, -x+1/2, z+1/2'
'y+1/2, x+1/2, z+1/2'

loop_
_atom_site_label
_atom_site_type_symbol
_atom_site_fract_x
_atom_site_fract_y
_atom_site_fract_z
_atom_site_U_iso_or_equiv
_atom_site_adp_type
_atom_site_occupancy
_atom_site_symmetry_multiplicity
_atom_site_calc_flag
_atom_site_refinement_flags
Zn1 Zn 0.5000 0.5000 0.5000 0.0062(3) Uani 1 16 d S
Br1 Br 0.5000 0.5000 0.73153(4) 0.0119(3) Uani 1 8 d S
N1 N 0.5000 0.8066(4) 0.5000 0.0088(6) Uani 1 4 d S
C1 C 0.3928(4) 0.9038(4) 0.5759(2) 0.0114(6) Uani 0.50 1 d P
H1A H 0.3152 0.8393 0.6309 0.014 Uiso 0.50 1 calc PR

loop_
_atom_site_aniso_label
_atom_site_aniso_U_11
_atom_site_aniso_U_22
_atom_site_aniso_U_33
_atom_site_aniso_U_23
_atom_site_aniso_U_13
_atom_site_aniso_U_12
Zn1 0.0046(3) 0.0046(3) 0.0096(4) 0.000 0.000 0.000
Br1 0.0130(3) 0.0130(3) 0.0095(3) 0.000 0.000 0.000
N1 0.0097(12) 0.0052(12) 0.0113(10) 0.000 0.000 0.000
C1 0.0124(16) 0.0079(16) 0.0139(11) -0.0002(13) 0.0075(13) 0.0004(13)

loop_
_atom_type_symbol
_atom_type_description
_atom_type_scat_dispersion_real
_atom_type_scat_dispersion_imag
_atom_type_scat_source
C C 0.0033 0.0016 'International Tables Vol C Tables 4.2.6.8 and 6.1.1.4'
H H 0.0000 0.0000 'International Tables Vol C Tables 4.2.6.8 and 6.1.1.4'
N N 0.0061 0.0033 'International Tables Vol C Tables 4.2.6.8 and 6.1.1.4'
Zn Zn 0.2839 1.4301 'International Tables Vol C Tables 4.2.6.8 and 6.1.1.4'
Br Br -0.2901 2.4595 'International Tables Vol C Tables 4.2.6.8 and 6.1.1.4'

loop_
_geom_angle_atom_site_label_1
_geom_angle_atom_site_label_2
_geom_angle_atom_site_label_3
_geom_angle
_geom_angle_site_symmetry_1
_geom_angle_site_symmetry_3
N1 Zn1 N1 180.0 19_566 3_655
N1 Zn1 N1 90.000(1) 19_566 .
N1 Zn1 N1 90.0 3_655 .
N1 Zn1 N1 90.0 19_566 17_666
N1 Zn1 N1 90.000(1) 3_655 17_666
N1 Zn1 N1 180.0 . 17_666
N1 Zn1 Br1 90.0 19_566 .
N1 Zn1 Br1 90.0 3_655 .
N1 Zn1 Br1 90.0 . .
N1 Zn1 Br1 90.0 17_666 .
N1 Zn1 Br1 90.0 19_566 17_666
N1 Zn1 Br1 90.0 3_655 17_666
N1 Zn1 Br1 90.0 . 17_666
N1 Zn1 Br1 90.0 17_666 17_666
Br1 Zn1 Br1 180.0 . 17_666
C1 N1 C1 117.1(3) 5_656 .
C1 N1 Zn1 121.45(16) 5_656 .
C1 N1 Zn1 121.45(16) . .
N1 C1 C1 121.45(16) . 21_575

loop_
_geom_bond_atom_site_label_1
_geom_bond_atom_site_label_2
_geom_bond_distance
_geom_bond_site_symmetry_2
Zn1 N1 2.206(3) 19_566
Zn1 N1 2.206(3) 3_655
Zn1 N1 2.206(3) .
Zn1 N1 2.206(3) 17_666
Zn1 Br1 2.5782(5) .
Zn1 Br1 2.5782(5) 17_666
N1 C1 1.342(3) 5_656
N1 C1 1.342(3) .
C1 C1 1.384(6) 21_575
